data_7706981
loop_
_publ_author_name
'Campanella, Anthony J.'
'Nguyen, Manh-Thuong'
'Zhang, Jun'
'Ngendahimana, Thacien'
'Antholine, William E.'
'Eaton, Gareth R.'
'Eaton, Sandra S.'
'Glezakou, Vassiliki-Alexandra'
'Zadrozny, Joseph M.'

_publ_section_title
;
 Ligand control of low-frequency electron paramagnetic resonance linewidth
 in Cr(III) complexes.
;
_journal_issue 15
_journal_name_full 'Dalton transactions (Cambridge, England : 2003)'
_journal_page_first 5342
_journal_page_last 5350
_journal_paper_doi 10.1039/d1dt00066g
_journal_volume 50
_journal_year 2021
_chemical_absolute_configuration unk
_chemical_formula_moiety 'C9 H30 Cr N6, 3(Cl), 2(H2 O), 0.5(C2 H6 O)'
_chemical_formula_sum 'C9 H30 Cl3 Cr N6 O0.12'
_chemical_formula_weight 382.74
_chemical_name_systematic Tris(1,3-propanediamine)Chromium(III)Chloride
_space_group_crystal_system monoclinic
_space_group_IT_number 9
_space_group_name_Hall 'C -2yc'
_space_group_name_H-M_alt 'C 1 c 1'
_atom_sites_solution_hydrogens mixed
_audit_creation_date 2021-03-20
_audit_creation_method
;
Olex2 1.3
(compiled 2020.07.31 svn.rc2a77460 for OlexSys, GUI svn.r6145)
;
_audit_update_record
;
2021-03-21 deposited with the CCDC.	2021-03-25 downloaded from the CCDC.
;
_cell_angle_alpha 90
_cell_angle_beta 121.059(3)
_cell_angle_gamma 90
_cell_formula_units_Z 8
_cell_length_a 28.4948(19)
_cell_length_b 12.0595(7)
_cell_length_c 14.7903(8)
_cell_measurement_reflns_used 9712
_cell_measurement_temperature 154.01
_cell_measurement_theta_max 30.13
_cell_measurement_theta_min 2.74
_cell_volume 4353.8(5)
_computing_cell_refinement 'SAINT V8.38A (?, 2016)'
_computing_data_reduction 'SAINT V8.38A (?, 2016)'
_computing_molecular_graphics 'Olex2 1.3 (Dolomanov et al., 2009)'
_computing_publication_material 'Olex2 1.3 (Dolomanov et al., 2009)'
_computing_structure_refinement 'SHELXL 2018/3 (Sheldrick, 2015)'
_computing_structure_solution 'olex2.solve (Bourhis et al., 2015)'
_diffrn_ambient_temperature 154.01
_diffrn_measured_fraction_theta_full 1.000
_diffrn_measured_fraction_theta_max 0.839
_diffrn_measurement_device_type 'Bruker APEX-II CCD'
_diffrn_measurement_method '\f and \w scans'
_diffrn_radiation_type MoK\a
_diffrn_radiation_wavelength 0.71073
_diffrn_reflns_av_R_equivalents 0.0499
_diffrn_reflns_av_unetI/netI 0.0382
_diffrn_reflns_Laue_measured_fraction_full 1.000
_diffrn_reflns_Laue_measured_fraction_max 0.839
_diffrn_reflns_limit_h_max 40
_diffrn_reflns_limit_h_min -40
_diffrn_reflns_limit_k_max 17
_diffrn_reflns_limit_k_min -17
_diffrn_reflns_limit_l_max 20
_diffrn_reflns_limit_l_min -20
_diffrn_reflns_number 69980
_diffrn_reflns_point_group_measured_fraction_full 0.999
_diffrn_reflns_point_group_measured_fraction_max 0.790
_diffrn_reflns_theta_full 25.242
_diffrn_reflns_theta_max 32.129
_diffrn_reflns_theta_min 1.607
_exptl_absorpt_coefficient_mu 0.893
_exptl_absorpt_correction_T_max 0.911
_exptl_absorpt_correction_T_min 0.862
_exptl_absorpt_correction_type none
_exptl_absorpt_process_details
;
SADABS-2016/2 (Bruker,2016/2) was used for absorption correction.
wR2(int) was 0.0735 before and 0.0646 after correction.
The Ratio of minimum to maximum transmission is 0.8304.
The \l/2 correction factor is Not present.
;
_exptl_crystal_colour orange
_exptl_crystal_colour_primary orange
_exptl_crystal_density_diffrn 1.168
_exptl_crystal_description Octahedron
_exptl_crystal_F_000 1616
_exptl_crystal_recrystallization_method 'Re-crystallisation from solvent: Water, Ethanol'
_exptl_crystal_size_max 0.253
_exptl_crystal_size_mid 0.136
_exptl_crystal_size_min 0.103
_refine_diff_density_max 1.530
_refine_diff_density_min -1.773
_refine_diff_density_rms 0.217
_refine_ls_abs_structure_details
;
 Flack x determined using 4295 quotients [(I+)-(I-)]/[(I+)+(I-)]
 (Parsons, Flack and Wagner, Acta Cryst. B69 (2013) 249-259).
;
_refine_ls_abs_structure_Flack 0.021(7)
_refine_ls_extinction_method none
_refine_ls_goodness_of_fit_ref 1.077
_refine_ls_hydrogen_treatment constr
_refine_ls_matrix_type full
_refine_ls_number_parameters 394
_refine_ls_number_reflns 12060
_refine_ls_number_restraints 9
_refine_ls_restrained_S_all 1.077
_refine_ls_R_factor_all 0.0878
_refine_ls_R_factor_gt 0.0667
_refine_ls_shift/su_max 0.000
_refine_ls_shift/su_mean 0.000
_refine_ls_structure_factor_coef Fsqd
_refine_ls_weighting_details 'w=1/[\s^2^(Fo^2^)+(0.0853P)^2^+42.3121P] where P=(Fo^2^+2Fc^2^)/3'
_refine_ls_weighting_scheme calc
_refine_ls_wR_factor_gt 0.1877
_refine_ls_wR_factor_ref 0.2117
_reflns_Friedel_coverage 0.882
_reflns_Friedel_fraction_full 0.998
_reflns_Friedel_fraction_max 0.741
_reflns_number_gt 10038
_reflns_number_total 12060
_reflns_threshold_expression 'I > 2\s(I)'
_cod_data_source_file d1dt00066g2.cif
_cod_data_source_block jz88_0ma_b
_cod_depositor_comments 'Adding full bibliography for 7706979--7706982.cif.'
_cod_database_code 7706981
_shelx_shelxl_version_number 2018/3
_shelx_space_group_comment
;
The symmetry employed for this shelxl refinement is uniquely defined
by the following loop, which should always be used as a source of
symmetry information in preference to the above space-group names.
They are only intended as comments.
;
_shelx_estimated_absorpt_t_max 0.914
_shelx_estimated_absorpt_t_min 0.806
_olex2_refinement_description
;
1. Twinned data refinement
 Scales: 0.52(6)
 0.48(6)
2. Fixed Uiso
 At 1.2 times of:
  All C(H,H) groups, All N(H,H) groups, All N(H,H,H,H) groups
 At 1.5 times of:
  All C(H,H,H) groups, All O(H) groups, All O(H,H) groups
3. Restrained distances
 C7AC-C2
 1.54 with sigma of 0.02
 O1A-C2
 1.45 with sigma of 0.01
 C2A-C7AD
 1.55 with sigma of 0.02
 O1B-C2A \\sim O1A-C2
 with sigma of 0.01
 C7AC-C2 \\sim C7AD-C2A
 with sigma of 0.02
4. Uiso/Uaniso restraints and constraints
C7AC \\sim C2 \\sim O1A: within 1.7A with sigma of 0.03 and sigma for terminal
atoms of 0.07 within 1.7A
O1A \\sim C2 \\sim C7AC: within 1.7A with sigma of 0.04 and sigma for terminal
atoms of 0.08 within 1.7A
5. Others
 Sof(Cl)=1-FVAR(1)
 Sof(Cl08)=FVAR(1)
 Sof(N0AA)=Sof(H0AA)=Sof(H0AB)=Sof(C0)=Sof(H0A)=Sof(H0B)=Sof(C0AA)=Sof(H0AC)=
 Sof(H0AD)=Sof(C1AA)=Sof(H1AA)=Sof(H1AB)=Sof(N1AA)=Sof(H1AC)=Sof(H1AD)=1-FVAR(2)
 Sof(N00E)=Sof(H00E)=Sof(H00F)=Sof(N00H)=Sof(H00G)=Sof(H00H)=Sof(C00W)=
 Sof(H00M)=Sof(H00N)=Sof(C00X)=Sof(H00O)=Sof(H00P)=Sof(C019)=Sof(H01C)=
 Sof(H01D)=FVAR(2)
 Sof(N00V)=Sof(H00Q)=Sof(H00R)=Sof(C5AA)=Sof(H5AA)=Sof(H5AB)=Sof(C00C)=
 Sof(H00S)=Sof(H00T)=Sof(C2AA)=Sof(H2AA)=Sof(H2AB)=Sof(N2AA)=Sof(H2AC)=
 Sof(H2AD)=1-FVAR(3)
 Sof(C00B)=Sof(H00A)=Sof(H00B)=Sof(N00D)=Sof(H00C)=Sof(H00D)=Sof(N00U)=
 Sof(H00I)=Sof(H00J)=Sof(C00V)=Sof(H00K)=Sof(H00L)=Sof(C010)=Sof(H01A)=
 Sof(H01B)=FVAR(3)
 Sof(H00W)=Sof(H00X)=Sof(C00U)=Sof(H8)=Sof(HO)=Sof(C6AB)=Sof(H6AC)=Sof(H6AD)=
 Sof(C1)=Sof(H1A)=Sof(H1B)=Sof(N1)=Sof(H1C)=Sof(H1D)=1-FVAR(4)
 Sof(H00U)=Sof(H00V)=Sof(N00J)=Sof(H00)=Sof(HB)=Sof(C00T)=Sof(H6)=Sof(HM)=
 Sof(C012)=Sof(H01E)=Sof(H01F)=Sof(C6AA)=Sof(H6AA)=Sof(H6AB)=FVAR(4)
 Sof(HD)=Sof(HE)=Sof(C00N)=Sof(H9)=Sof(HP)=Sof(C4)=Sof(H4A)=Sof(H4B)=Sof(C5)=
 Sof(H5A)=Sof(H5B)=Sof(N00R)=Sof(H10)=Sof(HQ)=1-FVAR(5)
 Sof(H1)=Sof(HC)=Sof(C00M)=Sof(H3)=Sof(HG)=Sof(N00Q)=Sof(H4)=Sof(HK)=Sof(C014)=
 Sof(H01G)=Sof(H01H)=Sof(C016)=Sof(H01I)=Sof(H01J)=FVAR(5)
 Sof(O1B)=Sof(H1BA)=Sof(C2A)=Sof(H2AF)=Sof(H2AE)=Sof(C7AD)=Sof(H7AD)=Sof(H7AE)=
 Sof(H7AF)=1-FVAR(6)
 Sof(O1A)=Sof(H1AE)=Sof(C2)=Sof(H2A)=Sof(H2B)=Sof(C7AC)=Sof(H7AA)=Sof(H7AB)=
 Sof(H7AC)=FVAR(6)
 Fixed Sof: O00O(0.5) H12(0.5) HI(0.5) O00P(0.5) H13(0.5) HJ(0.5)
6.a Free rotating group:
 O00N(H11,HH), O00O(H12,HI), O00P(H13,HJ), O0AA(H0AE,H0AF), O00B(H14,HR)
6.b Secondary CH2 refined with riding coordinates:
 N009(H00U,H00V), N009(H00W,H00X), C00B(H00A,H00B), N00C(H00Y,H), N00D(H00C,
 H00D), N00E(H00E,H00F), N00H(H00G,H00H), N00I(H00Z,HA), N00J(H00,HB), N00K(H1,
 HC), N00K(HD,HE), C00L(H2,HF), C00M(H3,HG), N00Q(H4,HK), C00R(H5,HL), C00T(H6,
 HM), N00U(H00I,H00J), C00V(H00K,H00L), C00W(H00M,H00N), C00X(H00O,H00P),
 C00Z(H7,HN), C010(H01A,H01B), C012(H01E,H01F), C014(H01G,H01H), C016(H01I,
 H01J), C019(H01C,H01D), C6AA(H6AA,H6AB), N0AA(H0AA,H0AB), C0(H0A,H0B),
 C0AA(H0AC,H0AD), C1AA(H1AA,H1AB), N1AA(H1AC,H1AD), N00V(H00Q,H00R), C5AA(H5AA,
 H5AB), C00C(H00S,H00T), C2AA(H2AA,H2AB), N2AA(H2AC,H2AD), N3AA(H3AA,H3AB),
 C3(H3A,H3B), C3AA(H3AC,H3AD), C4AA(H4AA,H4AB), N4AA(H4AC,H4AD), C2(H2A,H2B),
 C00U(H8,HO), C6AB(H6AC,H6AD), C1(H1A,H1B), N1(H1C,H1D), C00N(H9,HP), C4(H4A,
 H4B), C5(H5A,H5B), N00R(H10,HQ), C2A(H2AF,H2AE)
6.c Idealised Me refined as rotating group:
 C7AC(H7AA,H7AB,H7AC), C7AD(H7AD,H7AE,H7AF)
6.d Idealised tetrahedral OH refined as rotating group:
 O1A(H1AE), O1B(H1BA)
;
_olex2_submission_special_instructions 'No special instructions were received'

loop_
_space_group_symop_operation_xyz
'x, y, z'
'x, -y, z+1/2'
'x+1/2, y+1/2, z'
'x+1/2, -y+1/2, z+1/2'

loop_
_atom_site_label
_atom_site_type_symbol
_atom_site_fract_x
_atom_site_fract_y
_atom_site_fract_z
_atom_site_U_iso_or_equiv
_atom_site_adp_type
_atom_site_occupancy
_atom_site_site_symmetry_order
_atom_site_calc_flag
_atom_site_refinement_flags_posn
_atom_site_refinement_flags_adp
_atom_site_refinement_flags_occupancy
_atom_site_disorder_assembly
_atom_site_disorder_group
Cr01 Cr 0.66418(4) 0.46208(9) 0.54140(8) 0.0137(2) Uani 1 1 d . . . . .
Cr02 Cr 0.44647(6) 1.03806(16) 0.57780(10) 0.0338(4) Uani 1 1 d . . . . .
Cl03 Cl 0.55221(10) 0.1204(2) 0.44670(19) 0.0301(5) Uani 1 1 d . . . . .
Cl04 Cl 0.65622(11) 0.6821(2) 0.77818(17) 0.0313(5) Uani 1 1 d . . . . .
Cl05 Cl 0.34280(10) 0.9625(3) 0.72425(19) 0.0407(7) Uani 1 1 d . . . . .
Cl06 Cl 0.26772(8) 1.03810(19) 0.39520(16) 0.0245(4) Uani 1 1 d . . . . .
Cl07 Cl 0.55890(10) 0.38177(19) 0.67252(18) 0.0287(5) Uani 1 1 d . . . . .
Cl08 Cl 0.4588(2) 1.1598(4) 0.8428(4) 0.0350(13) Uiso 0.580(11) 1 d . . P A 1
N009 N 0.6620(3) 0.5620(5) 0.4231(6) 0.0164(12) Uani 1 1 d . . . . .
H00U H 0.683693 0.529961 0.402117 0.020 Uiso 0.51(6) 1 calc R U P B 1
H00V H 0.627093 0.561227 0.366705 0.020 Uiso 0.51(6) 1 calc R U P B 1
H00W H 0.689365 0.538616 0.413276 0.020 Uiso 0.49(6) 1 calc R U P B 2
H00X H 0.629851 0.547469 0.362289 0.020 Uiso 0.49(6) 1 calc R U P B 2
C00B C 0.3761(14) 0.771(3) 0.565(2) 0.025(6) Uiso 0.34(4) 1 d . . P C 1
H00A H 0.367424 0.691061 0.563904 0.030 Uiso 0.34(4) 1 calc R U P C 1
H00B H 0.348253 0.813915 0.571196 0.030 Uiso 0.34(4) 1 calc R U P C 1
N00C N 0.7253(3) 0.3692(6) 0.5375(6) 0.0201(15) Uani 1 1 d . . . . .
H00Y H 0.719947 0.376512 0.471606 0.024 Uiso 1 1 calc R U . . .
H H 0.757930 0.401879 0.582901 0.024 Uiso 1 1 calc R U . . .
N00D N 0.3806(11) 0.918(2) 0.4503(18) 0.016(5) Uiso 0.34(4) 1 d . . P C 1
H00C H 0.347621 0.950209 0.428315 0.019 Uiso 0.34(4) 1 calc R U P C 1
H00D H 0.385675 0.920625 0.394345 0.019 Uiso 0.34(4) 1 calc R U P C 1
N00E N 0.5068(7) 1.1232(15) 0.6857(13) 0.018(3) Uiso 0.43(2) 1 d . . P C 1
H00E H 0.514188 1.176722 0.651447 0.022 Uiso 0.43(2) 1 calc R U P C 1
H00F H 0.493719 1.158736 0.722487 0.022 Uiso 0.43(2) 1 calc R U P C 1
N00H N 0.5020(7) 0.9291(16) 0.5555(15) 0.023(4) Uiso 0.43(2) 1 d . . P C 1
H00G H 0.483898 0.865051 0.524602 0.028 Uiso 0.43(2) 1 calc R U P C 1
H00H H 0.509974 0.962819 0.510003 0.028 Uiso 0.43(2) 1 calc R U P C 1
N00I N 0.6712(3) 0.3637(6) 0.6631(6) 0.0222(15) Uani 1 1 d . . . . .
H00Z H 0.696363 0.396598 0.724670 0.027 Uiso 1 1 calc R U . . .
HA H 0.638473 0.367306 0.660022 0.027 Uiso 1 1 calc R U . . .
N00J N 0.7271(9) 0.5613(15) 0.6636(13) 0.011(4) Uiso 0.51(6) 1 d . . P B 1
H00 H 0.722352 0.557264 0.719865 0.014 Uiso 0.51(6) 1 calc R U P B 1
HB H 0.759475 0.527290 0.683380 0.014 Uiso 0.51(6) 1 calc R U P B 1
N00K N 0.6066(3) 0.3544(6) 0.4276(6) 0.0185(13) Uani 1 1 d . . . . .
H1 H 0.620368 0.328201 0.388300 0.022 Uiso 0.46(7) 1 calc R U P D 1
HC H 0.602580 0.295447 0.461448 0.022 Uiso 0.46(7) 1 calc R U P D 1
HD H 0.624456 0.315821 0.401517 0.022 Uiso 0.54(7) 1 calc R U P D 2
HE H 0.597948 0.304575 0.462976 0.022 Uiso 0.54(7) 1 calc R U P D 2
C00L C 0.7314(5) 0.2479(8) 0.5628(8) 0.030(2) Uani 1 1 d . . . . .
H2 H 0.763991 0.219071 0.563130 0.036 Uiso 1 1 calc R U . . .
HF H 0.698825 0.207796 0.507535 0.036 Uiso 1 1 calc R U . . .
C00M C 0.5486(9) 0.4034(19) 0.3508(19) 0.018(5) Uiso 0.46(7) 1 d . . P B 1
H3 H 0.551883 0.455335 0.302498 0.021 Uiso 0.46(7) 1 calc R U P D 1
HG H 0.524582 0.341868 0.307256 0.021 Uiso 0.46(7) 1 calc R U P D 1
O00N O 0.4470(5) 0.5288(9) 0.5857(8) 0.061(2) Uiso 1 1 d G . . . .
H11 H 0.448481 0.560589 0.534381 0.091 Uiso 1 1 d G U . . .
HH H 0.420101 0.481615 0.554351 0.091 Uiso 1 1 d G U . . .
O00O O 0.5838(6) 0.8043(11) 0.5095(11) 0.026(3) Uiso 0.5 1 d G . P . .
H12 H 0.595580 0.818769 0.575395 0.039 Uiso 0.5 1 d G U P . .
HI H 0.549007 0.819281 0.476638 0.039 Uiso 0.5 1 d G U P . .
O00P O 0.7049(6) 0.9166(11) 0.7606(10) 0.027(3) Uiso 0.5 1 d G . P . .
H13 H 0.691389 0.859235 0.774750 0.041 Uiso 0.5 1 d G U P . .
HJ H 0.735627 0.929949 0.819134 0.041 Uiso 0.5 1 d G U P . .
N00Q N 0.6046(9) 0.5419(18) 0.554(2) 0.019(4) Uiso 0.46(7) 1 d . . P B 1
H4 H 0.596230 0.499150 0.594764 0.023 Uiso 0.46(7) 1 calc R U P D 1
HK H 0.619023 0.606312 0.589914 0.023 Uiso 0.46(7) 1 calc R U P D 1
C00R C 0.6864(4) 0.2422(7) 0.6721(8) 0.0268(19) Uani 1 1 d . . . . .
H5 H 0.691078 0.211724 0.738341 0.032 Uiso 1 1 calc R U . . .
HL H 0.656438 0.200906 0.612348 0.032 Uiso 1 1 calc R U . . .
C00T C 0.6795(12) 0.6825(18) 0.450(2) 0.024(5) Uiso 0.51(6) 1 d . . P B 1
H6 H 0.681034 0.715899 0.390885 0.028 Uiso 0.51(6) 1 calc R U P B 1
HM H 0.650805 0.722193 0.456309 0.028 Uiso 0.51(6) 1 calc R U P B 1
N00U N 0.4457(9) 0.911(2) 0.6818(19) 0.022(5) Uiso 0.34(4) 1 d . . P C 1
H00I H 0.479906 0.911731 0.740161 0.026 Uiso 0.34(4) 1 calc R U P C 1
H00J H 0.422948 0.937305 0.702986 0.026 Uiso 0.34(4) 1 calc R U P C 1
C00V C 0.3736(13) 0.801(2) 0.465(2) 0.019(6) Uiso 0.34(4) 1 d . . P C 1
H00K H 0.402264 0.758045 0.461491 0.022 Uiso 0.34(4) 1 calc R U P C 1
H00L H 0.337726 0.776226 0.405526 0.022 Uiso 0.34(4) 1 calc R U P C 1
C00W C 0.5538(9) 0.901(2) 0.6529(19) 0.035(5) Uiso 0.43(2) 1 d . . P C 1
H00M H 0.577061 0.856963 0.634517 0.042 Uiso 0.43(2) 1 calc R U P C 1
H00N H 0.545878 0.854871 0.698756 0.042 Uiso 0.43(2) 1 calc R U P C 1
C00X C 0.5851(9) 1.0049(19) 0.7133(17) 0.029(5) Uiso 0.43(2) 1 d . . P C 1
H00O H 0.622600 0.981893 0.767727 0.035 Uiso 0.43(2) 1 calc R U P C 1
H00P H 0.588473 1.053938 0.663300 0.035 Uiso 0.43(2) 1 calc R U P C 1
C00Z C 0.7376(5) 0.2267(8) 0.6714(9) 0.033(2) Uani 1 1 d . . . . .
H7 H 0.750720 0.149850 0.693719 0.039 Uiso 1 1 calc R U . . .
HN H 0.765788 0.277512 0.723826 0.039 Uiso 1 1 calc R U . . .
C010 C 0.4318(12) 0.794(2) 0.659(2) 0.022(6) Uiso 0.34(4) 1 d . . P C 1
H01A H 0.433977 0.759129 0.722187 0.027 Uiso 0.34(4) 1 calc R U P C 1
H01B H 0.459580 0.757677 0.648285 0.027 Uiso 0.34(4) 1 calc R U P C 1
C012 C 0.7343(11) 0.6793(18) 0.6486(18) 0.022(5) Uiso 0.51(6) 1 d . . P B 1
H01E H 0.769753 0.704824 0.708709 0.026 Uiso 0.51(6) 1 calc R U P B 1
H01F H 0.704907 0.722454 0.649359 0.026 Uiso 0.51(6) 1 calc R U P B 1
C014 C 0.5496(11) 0.570(2) 0.450(3) 0.029(6) Uiso 0.46(7) 1 d . . P B 1
H01G H 0.525822 0.615526 0.465881 0.035 Uiso 0.46(7) 1 calc R U P D 1
H01H H 0.557358 0.613672 0.401949 0.035 Uiso 0.46(7) 1 calc R U P D 1
O0AA O 0.5257(5) 0.7145(9) 0.6109(10) 0.062(3) Uiso 1 1 d G . . . .
H0AE H 0.541460 0.769249 0.654825 0.093 Uiso 1 1 d G U . . .
H0AF H 0.491061 0.722505 0.588250 0.093 Uiso 1 1 d G U . . .
C016 C 0.5210(8) 0.4617(17) 0.397(2) 0.018(5) Uiso 0.46(7) 1 d . . P B 1
H01I H 0.519975 0.413212 0.449848 0.021 Uiso 0.46(7) 1 calc R U P D 1
H01J H 0.482762 0.477614 0.340871 0.021 Uiso 0.46(7) 1 calc R U P D 1
C019 C 0.5620(9) 1.0740(19) 0.7678(17) 0.026(4) Uiso 0.43(2) 1 d . . P C 1
H01C H 0.587833 1.134447 0.808654 0.032 Uiso 0.43(2) 1 calc R U P C 1
H01D H 0.557346 1.026840 0.817414 0.032 Uiso 0.43(2) 1 calc R U P C 1
C6AA C 0.7330(11) 0.7026(15) 0.5488(16) 0.017(4) Uiso 0.51(6) 1 d . . P B 1
H6AA H 0.743294 0.781122 0.549487 0.020 Uiso 0.51(6) 1 calc R U P B 1
H6AB H 0.761099 0.656202 0.546879 0.020 Uiso 0.51(6) 1 calc R U P B 1
Cl Cl 0.4446(3) 1.2156(5) 0.8310(5) 0.0349(17) Uiso 0.420(11) 1 d . . P A 2
N0AA N 0.4999(6) 1.1637(13) 0.6921(11) 0.023(3) Uiso 0.57(2) 1 d . . P C 2
H0AA H 0.503678 1.220384 0.655724 0.027 Uiso 0.57(2) 1 calc R U P C 2
H0AB H 0.482571 1.191435 0.724442 0.027 Uiso 0.57(2) 1 calc R U P C 2
C0 C 0.5570(7) 1.1268(14) 0.7776(13) 0.026(4) Uiso 0.57(2) 1 d . . P C 2
H0A H 0.578200 1.192842 0.817532 0.031 Uiso 0.57(2) 1 calc R U P C 2
H0B H 0.553652 1.077423 0.827427 0.031 Uiso 0.57(2) 1 calc R U P C 2
C0AA C 0.5876(7) 1.0687(13) 0.7377(13) 0.028(4) Uiso 0.57(2) 1 d . . P C 2
H0AC H 0.626131 1.061797 0.796030 0.033 Uiso 0.57(2) 1 calc R U P C 2
H0AD H 0.587435 1.115306 0.682385 0.033 Uiso 0.57(2) 1 calc R U P C 2
C1AA C 0.5672(6) 0.9553(12) 0.6923(12) 0.020(3) Uiso 0.57(2) 1 d . . P C 2
H1AA H 0.562539 0.910483 0.743268 0.024 Uiso 0.57(2) 1 calc R U P C 2
H1AB H 0.594667 0.918043 0.680988 0.024 Uiso 0.57(2) 1 calc R U P C 2
N1AA N 0.5122(5) 0.9614(11) 0.5869(12) 0.019(3) Uiso 0.57(2) 1 d . . P C 2
H1AC H 0.501953 0.890547 0.564146 0.022 Uiso 0.57(2) 1 calc R U P C 2
H1AD H 0.518779 0.995217 0.539566 0.022 Uiso 0.57(2) 1 calc R U P C 2
N00V N 0.4493(6) 0.9475(14) 0.6998(12) 0.025(3) Uiso 0.66(4) 1 d . . P C 2
H00Q H 0.482384 0.960275 0.759080 0.030 Uiso 0.66(4) 1 calc R U P C 2
H00R H 0.423225 0.975046 0.711596 0.030 Uiso 0.66(4) 1 calc R U P C 2
C5AA C 0.4417(7) 0.8286(14) 0.6864(13) 0.028(3) Uiso 0.66(4) 1 d . . P C 2
H5AA H 0.442000 0.796670 0.748404 0.033 Uiso 0.66(4) 1 calc R U P C 2
H5AB H 0.472466 0.795582 0.682800 0.033 Uiso 0.66(4) 1 calc R U P C 2
C00C C 0.3860(7) 0.7981(15) 0.5831(14) 0.027(4) Uiso 0.66(4) 1 d . . P C 2
H00S H 0.377502 0.718898 0.585278 0.032 Uiso 0.66(4) 1 calc R U P C 2
H00T H 0.355976 0.843017 0.579440 0.032 Uiso 0.66(4) 1 calc R U P C 2
C2AA C 0.3899(8) 0.8204(13) 0.4835(13) 0.026(3) Uiso 0.66(4) 1 d . . P C 2
H2AA H 0.423375 0.784777 0.492477 0.032 Uiso 0.66(4) 1 calc R U P C 2
H2AB H 0.357880 0.786963 0.420948 0.032 Uiso 0.66(4) 1 calc R U P C 2
N2AA N 0.3916(7) 0.9414(12) 0.4654(11) 0.022(3) Uiso 0.66(4) 1 d . . P C 2
H2AC H 0.358041 0.969396 0.445923 0.026 Uiso 0.66(4) 1 calc R U P C 2
H2AD H 0.395839 0.948855 0.408747 0.026 Uiso 0.66(4) 1 calc R U P C 2
N3AA N 0.4397(4) 1.1385(8) 0.4542(7) 0.0335(19) Uani 1 1 d . . . . .
H3AA H 0.472290 1.134275 0.456910 0.040 Uiso 1 1 calc R U . . .
H3AB H 0.414183 1.106467 0.392419 0.040 Uiso 1 1 calc R U . . .
C3 C 0.4259(5) 1.2546(10) 0.4473(10) 0.040(3) Uani 1 1 d . . . . .
H3A H 0.420191 1.285149 0.380237 0.047 Uiso 1 1 calc R U . . .
H3B H 0.456794 1.295103 0.506058 0.047 Uiso 1 1 calc R U . . .
C3AA C 0.3728(6) 1.2740(11) 0.4523(11) 0.046(3) Uani 1 1 d . . . . .
H3AC H 0.361370 1.352324 0.434264 0.056 Uiso 1 1 calc R U . . .
H3AD H 0.343055 1.227019 0.398135 0.056 Uiso 1 1 calc R U . . .
C4AA C 0.3794(5) 1.2490(11) 0.5565(11) 0.047(3) Uani 1 1 d . . . . .
H4AA H 0.412183 1.288279 0.612052 0.056 Uiso 1 1 calc R U . . .
H4AB H 0.347163 1.277957 0.557602 0.056 Uiso 1 1 calc R U . . .
N4AA N 0.3850(4) 1.1317(9) 0.5811(6) 0.035(2) Uani 1 1 d . . . . .
H4AC H 0.352343 1.099110 0.535511 0.042 Uiso 1 1 calc R U . . .
H4AD H 0.390169 1.124505 0.646884 0.042 Uiso 1 1 calc R U . . .
O1A O 0.3511(10) 0.5146(18) 0.709(2) 0.074(8) Uiso 0.49(3) 1 d D U P E 1
H1AE H 0.360379 0.564963 0.753856 0.111 Uiso 0.49(3) 1 calc R U P E 1
C2 C 0.3644(14) 0.407(2) 0.7606(19) 0.079(10) Uiso 0.49(3) 1 d D U P E 1
H2A H 0.381299 0.357661 0.731773 0.094 Uiso 0.49(3) 1 calc R U P E 1
H2B H 0.331393 0.370752 0.752826 0.094 Uiso 0.49(3) 1 calc R U P E 1
C00U C 0.6669(11) 0.6863(16) 0.4359(18) 0.015(5) Uiso 0.49(6) 1 d . . P B 2
H8 H 0.665690 0.719664 0.373564 0.018 Uiso 0.49(6) 1 calc R U P B 2
HO H 0.635403 0.715448 0.439475 0.018 Uiso 0.49(6) 1 calc R U P B 2
C6AB C 0.7173(11) 0.7177(17) 0.5302(17) 0.020(4) Uiso 0.49(6) 1 d . . P B 2
H6AC H 0.723416 0.797825 0.525997 0.024 Uiso 0.49(6) 1 calc R U P B 2
H6AD H 0.747828 0.677228 0.531392 0.024 Uiso 0.49(6) 1 calc R U P B 2
C1 C 0.7195(10) 0.6966(16) 0.6296(17) 0.017(4) Uiso 0.49(6) 1 d . . P B 2
H1A H 0.689224 0.737906 0.628826 0.020 Uiso 0.49(6) 1 calc R U P B 2
H1B H 0.754304 0.726900 0.687950 0.020 Uiso 0.49(6) 1 calc R U P B 2
N1 N 0.7154(10) 0.5780(17) 0.6529(14) 0.016(4) Uiso 0.49(6) 1 d . . P B 2
H1C H 0.706653 0.578030 0.704037 0.020 Uiso 0.49(6) 1 calc R U P B 2
H1D H 0.749929 0.549864 0.683220 0.020 Uiso 0.49(6) 1 calc R U P B 2
C00N C 0.5549(8) 0.3897(15) 0.3368(15) 0.015(4) Uiso 0.54(7) 1 d . . P B 2
H9 H 0.533966 0.324142 0.295133 0.018 Uiso 0.54(7) 1 calc R U P D 2
HP H 0.561912 0.437994 0.290878 0.018 Uiso 0.54(7) 1 calc R U P D 2
C4 C 0.5219(9) 0.4529(17) 0.375(2) 0.027(5) Uiso 0.54(7) 1 d . . P B 2
H4A H 0.519540 0.407237 0.428020 0.032 Uiso 0.54(7) 1 calc R U P D 2
H4B H 0.484152 0.463772 0.314441 0.032 Uiso 0.54(7) 1 calc R U P D 2
C5 C 0.5465(8) 0.5677(16) 0.424(2) 0.024(5) Uiso 0.54(7) 1 d . . P B 2
H5A H 0.554636 0.609220 0.375935 0.029 Uiso 0.54(7) 1 calc R U P D 2
H5B H 0.519354 0.610726 0.432154 0.029 Uiso 0.54(7) 1 calc R U P D 2
N00R N 0.5969(7) 0.5561(13) 0.5272(18) 0.014(4) Uiso 0.54(7) 1 d . . P B 2
H10 H 0.587463 0.525501 0.571880 0.017 Uiso 0.54(7) 1 calc R U P D 2
HQ H 0.609461 0.625650 0.551463 0.017 Uiso 0.54(7) 1 calc R U P D 2
O00B O 0.6593(5) 0.9630(9) 0.5602(9) 0.064(3) Uiso 1 1 d G . . . .
H14 H 0.665711 0.950161 0.509675 0.096 Uiso 1 1 d G U . . .
HR H 0.690536 0.951458 0.617809 0.096 Uiso 1 1 d G U . . .
C7AC C 0.4039(8) 0.4352(19) 0.8724(16) 0.035(5) Uiso 0.49(3) 1 d D U P E 1
H7AA H 0.423218 0.503852 0.875838 0.053 Uiso 0.49(3) 1 calc R U P E 1
H7AB H 0.430525 0.374867 0.905493 0.053 Uiso 0.49(3) 1 calc R U P E 1
H7AC H 0.384228 0.445564 0.909939 0.053 Uiso 0.49(3) 1 calc R U P E 1
O1B O 0.3627(14) 0.507(3) 0.656(2) 0.109(11) Uiso 0.51(3) 1 d D . P E 2
H1BA H 0.385514 0.558614 0.675853 0.164 Uiso 0.51(3) 1 calc R U P E 2
C2A C 0.359(2) 0.467(6) 0.745(4) 0.16(3) Uiso 0.51(3) 1 d D . P E 2
H2AF H 0.324196 0.423760 0.713942 0.194 Uiso 0.51(3) 1 calc R U P E 2
H2AE H 0.352466 0.534158 0.776433 0.194 Uiso 0.51(3) 1 calc R U P E 2
C7AD C 0.4014(10) 0.399(2) 0.838(2) 0.044(6) Uiso 0.51(3) 1 d D . P E 2
H7AD H 0.437018 0.407493 0.843359 0.067 Uiso 0.51(3) 1 calc R U P E 2
H7AE H 0.390716 0.320498 0.826263 0.067 Uiso 0.51(3) 1 calc R U P E 2
H7AF H 0.404004 0.424505 0.902993 0.067 Uiso 0.51(3) 1 calc R U P E 2

loop_
_atom_site_aniso_label
_atom_site_aniso_U_11
_atom_site_aniso_U_22
_atom_site_aniso_U_33
_atom_site_aniso_U_23
_atom_site_aniso_U_13
_atom_site_aniso_U_12
Cr01 0.0142(5) 0.0150(5) 0.0139(6) -0.0049(4) 0.0088(5) -0.0027(4)
Cr02 0.0223(8) 0.0596(10) 0.0205(8) 0.0174(7) 0.0117(6) 0.0066(7)
Cl03 0.0322(12) 0.0354(11) 0.0264(12) 0.0019(8) 0.0177(10) -0.0022(9)
Cl04 0.0342(11) 0.0487(12) 0.0155(8) 0.0058(9) 0.0160(8) 0.0079(10)
Cl05 0.0249(12) 0.0763(19) 0.0228(12) -0.0115(11) 0.0136(10) -0.0111(12)
Cl06 0.0169(10) 0.0385(11) 0.0174(10) -0.0007(8) 0.0085(8) 0.0021(8)
Cl07 0.0283(11) 0.0340(11) 0.0234(11) -0.0030(8) 0.0131(9) -0.0051(9)
N009 0.017(3) 0.018(3) 0.016(3) -0.002(2) 0.010(2) -0.002(2)
N00C 0.021(4) 0.016(3) 0.031(4) 0.002(3) 0.019(3) 0.006(2)
N00I 0.024(4) 0.025(3) 0.019(4) -0.002(3) 0.012(3) -0.010(3)
N00K 0.020(3) 0.016(3) 0.013(3) -0.005(2) 0.005(2) -0.001(2)
C00L 0.046(6) 0.026(4) 0.031(5) 0.011(3) 0.030(5) 0.019(4)
C00R 0.022(4) 0.025(4) 0.023(4) 0.008(3) 0.004(4) 0.001(3)
C00Z 0.031(5) 0.032(4) 0.028(5) 0.018(4) 0.010(4) 0.015(4)
N3AA 0.030(5) 0.054(5) 0.015(4) 0.010(3) 0.011(3) 0.009(4)
C3 0.048(7) 0.043(6) 0.035(6) 0.000(4) 0.027(6) -0.006(5)
C3AA 0.038(6) 0.056(7) 0.051(7) -0.017(5) 0.027(6) -0.008(5)
C4AA 0.032(6) 0.051(6) 0.056(8) -0.027(6) 0.022(5) -0.020(5)
N4AA 0.025(4) 0.065(6) 0.013(4) -0.012(3) 0.008(3) -0.013(4)

loop_
_atom_type_symbol
_atom_type_description
_atom_type_scat_dispersion_real
_atom_type_scat_dispersion_imag
_atom_type_scat_source
C C 0.0033 0.0016 'International Tables Vol C Tables 4.2.6.8 and 6.1.1.4'
H H 0.0000 0.0000 'International Tables Vol C Tables 4.2.6.8 and 6.1.1.4'
Cl Cl 0.1484 0.1585 'International Tables Vol C Tables 4.2.6.8 and 6.1.1.4'
Cr Cr 0.3209 0.6236 'International Tables Vol C Tables 4.2.6.8 and 6.1.1.4'
N N 0.0061 0.0033 'International Tables Vol C Tables 4.2.6.8 and 6.1.1.4'
O O 0.0106 0.0060 'International Tables Vol C Tables 4.2.6.8 and 6.1.1.4'

loop_
_geom_angle_atom_site_label_1
_geom_angle_atom_site_label_2
_geom_angle_atom_site_label_3
_geom_angle
_geom_angle_site_symmetry_1
_geom_angle_site_symmetry_3
_geom_angle_publ_flag
N009 Cr01 N00J 92.0(4) . . ?
N009 Cr01 N00R 88.5(6) . . ?
N00C Cr01 N009 87.3(3) . . ?
N00C Cr01 N00J 88.7(6) . . ?
N00C Cr01 N00R 173.8(6) . . ?
N00I Cr01 N009 176.8(3) . . ?
N00I Cr01 N00C 90.5(3) . . ?
N00I Cr01 N00J 85.6(5) . . ?
N00I Cr01 N00K 91.6(3) . . ?
N00I Cr01 N1 89.0(5) . . ?
N00I Cr01 N00R 93.9(6) . . ?
N00K Cr01 N009 90.7(3) . . ?
N00K Cr01 N00C 87.9(3) . . ?
N00K Cr01 N00J 175.6(6) . . ?
N00K Cr01 N00R 87.6(5) . . ?
N00Q Cr01 N009 97.9(9) . . ?
N00Q Cr01 N00C 174.8(8) . . ?
N00Q Cr01 N00I 84.3(9) . . ?
N00Q Cr01 N00J 91.8(8) . . ?
N00Q Cr01 N00K 91.3(6) . . ?
N1 Cr01 N009 89.0(5) . . ?
N1 Cr01 N00C 97.4(7) . . ?
N1 Cr01 N00K 174.7(8) . . ?
N1 Cr01 N00R 87.1(8) . . ?
N00E Cr02 N00D 173.2(8) . . ?
N00E Cr02 N00H 92.2(7) . . ?
N00E Cr02 N00U 96.9(9) . . ?
N00E Cr02 N3AA 93.2(6) . . ?
N00E Cr02 N4AA 95.3(6) . . ?
N00H Cr02 N00D 81.3(8) . . ?
N00U Cr02 N00D 80.6(10) . . ?
N00U Cr02 N00H 87.5(8) . . ?
N1AA Cr02 N0AA 90.8(6) . . ?
N1AA Cr02 N00V 94.7(5) . . ?
N1AA Cr02 N3AA 89.3(5) . . ?
N1AA Cr02 N4AA 173.1(5) . . ?
N00V Cr02 N0AA 89.6(6) . . ?
N00V Cr02 N3AA 175.9(5) . . ?
N00V Cr02 N4AA 85.5(5) . . ?
N2AA Cr02 N0AA 172.4(6) . . ?
N2AA Cr02 N1AA 95.2(6) . . ?
N2AA Cr02 N00V 94.6(7) . . ?
N2AA Cr02 N3AA 86.0(5) . . ?
N2AA Cr02 N4AA 91.7(5) . . ?
N3AA Cr02 N00D 88.9(6) . . ?
N3AA Cr02 N00H 88.0(5) . . ?
N3AA Cr02 N00U 169.1(9) . . ?
N3AA Cr02 N0AA 89.3(5) . . ?
N4AA Cr02 N00D 91.2(6) . . ?
N4AA Cr02 N00H 172.4(6) . . ?
N4AA Cr02 N00U 92.8(7) . . ?
N4AA Cr02 N0AA 82.3(5) . . ?
N4AA Cr02 N3AA 90.4(4) . . ?
Cr01 N009 H00U 107.9 . . ?
Cr01 N009 H00V 107.9 . . ?
Cr01 N009 H00W 107.2 . . ?
Cr01 N009 H00X 107.2 . . ?
H00U N009 H00V 107.2 . . ?
H00W N009 H00X 106.9 . . ?
C00T N009 Cr01 117.5(9) . . ?
C00T N009 H00U 107.9 . . ?
C00T N009 H00V 107.9 . . ?
C00U N009 Cr01 120.4(9) . . ?
C00U N009 H00W 107.2 . . ?
C00U N009 H00X 107.2 . . ?
H00A C00B H00B 108.0 . . ?
C00V C00B H00A 109.4 . . ?
C00V C00B H00B 109.4 . . ?
C00V C00B C010 111(2) . . ?
C010 C00B H00A 109.4 . . ?
C010 C00B H00B 109.4 . . ?
Cr01 N00C H00Y 107.2 . . ?
Cr01 N00C H 107.2 . . ?
H00Y N00C H 106.8 . . ?
C00L N00C Cr01 120.4(6) . . ?
C00L N00C H00Y 107.2 . . ?
C00L N00C H 107.2 . . ?
Cr02 N00D H00C 105.8 . . ?
Cr02 N00D H00D 105.8 . . ?
H00C N00D H00D 106.2 . . ?
C00V N00D Cr02 126.2(17) . . ?
C00V N00D H00C 105.8 . . ?
C00V N00D H00D 105.8 . . ?
Cr02 N00E H00E 106.2 . . ?
Cr02 N00E H00F 106.2 . . ?
H00E N00E H00F 106.4 . . ?
C019 N00E Cr02 124.3(13) . . ?
C019 N00E H00E 106.2 . . ?
C019 N00E H00F 106.2 . . ?
Cr02 N00H H00G 108.5 . . ?
Cr02 N00H H00H 108.5 . . ?
H00G N00H H00H 107.5 . . ?
C00W N00H Cr02 115.1(14) . . ?
C00W N00H H00G 108.5 . . ?
C00W N00H H00H 108.5 . . ?
Cr01 N00I H00Z 106.9 . . ?
Cr01 N00I HA 106.9 . . ?
H00Z N00I HA 106.7 . . ?
C00R N00I Cr01 121.5(6) . . ?
C00R N00I H00Z 106.9 . . ?
C00R N00I HA 106.9 . . ?
Cr01 N00J H00 106.7 . . ?
Cr01 N00J HB 106.7 . . ?
H00 N00J HB 106.6 . . ?
C012 N00J Cr01 122.4(12) . . ?
C012 N00J H00 106.7 . . ?
C012 N00J HB 106.7 . . ?
Cr01 N00K H1 108.1 . . ?
Cr01 N00K HC 108.1 . . ?
Cr01 N00K HD 106.3 . . ?
Cr01 N00K HE 106.3 . . ?
H1 N00K HC 107.3 . . ?
HD N00K HE 106.4 . . ?
C00M N00K Cr01 116.6(10) . . ?
C00M N00K H1 108.1 . . ?
C00M N00K HC 108.1 . . ?
C00N N00K Cr01 124.3(8) . . ?
C00N N00K HD 106.3 . . ?
C00N N00K HE 106.3 . . ?
N00C C00L H2 109.4 . . ?
N00C C00L HF 109.4 . . ?
N00C C00L C00Z 111.0(8) . . ?
H2 C00L HF 108.0 . . ?
C00Z C00L H2 109.4 . . ?
C00Z C00L HF 109.4 . . ?
N00K C00M H3 107.9 . . ?
N00K C00M HG 107.9 . . ?
H3 C00M HG 107.2 . . ?
C016 C00M N00K 117.8(17) . . ?
C016 C00M H3 107.9 . . ?
C016 C00M HG 107.9 . . ?
H11 O00N HH 104.4 . . ?
H12 O00O HI 104.7 . . ?
H13 O00P HJ 104.6 . . ?
Cr01 N00Q H4 107.9 . . ?
Cr01 N00Q HK 107.9 . . ?
H4 N00Q HK 107.2 . . ?
C014 N00Q Cr01 117.8(15) . . ?
C014 N00Q H4 107.9 . . ?
C014 N00Q HK 107.9 . . ?
N00I C00R H5 109.4 . . ?
N00I C00R HL 109.4 . . ?
H5 C00R HL 108.0 . . ?
C00Z C00R N00I 111.3(8) . . ?
C00Z C00R H5 109.4 . . ?
C00Z C00R HL 109.4 . . ?
N009 C00T H6 108.2 . . ?
N009 C00T HM 108.2 . . ?
H6 C00T HM 107.3 . . ?
C6AA C00T N009 116.5(17) . . ?
C6AA C00T H6 108.2 . . ?
C6AA C00T HM 108.2 . . ?
Cr02 N00U H00I 105.2 . . ?
Cr02 N00U H00J 105.2 . . ?
H00I N00U H00J 105.9 . . ?
C010 N00U Cr02 128.4(18) . . ?
C010 N00U H00I 105.2 . . ?
C010 N00U H00J 105.2 . . ?
C00B C00V H00K 108.2 . . ?
C00B C00V H00L 108.2 . . ?
N00D C00V C00B 116(2) . . ?
N00D C00V H00K 108.2 . . ?
N00D C00V H00L 108.2 . . ?
H00K C00V H00L 107.3 . . ?
N00H C00W H00M 109.3 . . ?
N00H C00W H00N 109.3 . . ?
N00H C00W C00X 111.7(19) . . ?
H00M C00W H00N 107.9 . . ?
C00X C00W H00M 109.3 . . ?
C00X C00W H00N 109.3 . . ?
C00W C00X H00O 107.7 . . ?
C00W C00X H00P 107.7 . . ?
H00O C00X H00P 107.1 . . ?
C019 C00X C00W 118.5(19) . . ?
C019 C00X H00O 107.7 . . ?
C019 C00X H00P 107.7 . . ?
C00L C00Z H7 108.8 . . ?
C00L C00Z HN 108.8 . . ?
C00R C00Z C00L 113.7(8) . . ?
C00R C00Z H7 108.8 . . ?
C00R C00Z HN 108.8 . . ?
H7 C00Z HN 107.7 . . ?
C00B C010 H01A 108.5 . . ?
C00B C010 H01B 108.5 . . ?
N00U C010 C00B 115(2) . . ?
N00U C010 H01A 108.5 . . ?
N00U C010 H01B 108.5 . . ?
H01A C010 H01B 107.5 . . ?
N00J C012 H01E 108.9 . . ?
N00J C012 H01F 108.9 . . ?
N00J C012 C6AA 113.5(14) . . ?
H01E C012 H01F 107.7 . . ?
C6AA C012 H01E 108.9 . . ?
C6AA C012 H01F 108.9 . . ?
N00Q C014 H01G 110.1 . . ?
N00Q C014 H01H 110.1 . . ?
H01G C014 H01H 108.4 . . ?
C016 C014 N00Q 108.2(18) . . ?
C016 C014 H01G 110.1 . . ?
C016 C014 H01H 110.1 . . ?
H0AE O0AA H0AF 104.4 . . ?
C00M C016 C014 112.2(18) . . ?
C00M C016 H01I 109.2 . . ?
C00M C016 H01J 109.2 . . ?
C014 C016 H01I 109.2 . . ?
C014 C016 H01J 109.2 . . ?
H01I C016 H01J 107.9 . . ?
N00E C019 H01C 109.7 . . ?
N00E C019 H01D 109.7 . . ?
C00X C019 N00E 109.9(17) . . ?
C00X C019 H01C 109.7 . . ?
C00X C019 H01D 109.7 . . ?
H01C C019 H01D 108.2 . . ?
C00T C6AA C012 115.4(17) . . ?
C00T C6AA H6AA 108.4 . . ?
C00T C6AA H6AB 108.4 . . ?
C012 C6AA H6AA 108.4 . . ?
C012 C6AA H6AB 108.4 . . ?
H6AA C6AA H6AB 107.5 . . ?
Cr02 N0AA H0AA 108.0 . . ?
Cr02 N0AA H0AB 108.0 . . ?
H0AA N0AA H0AB 107.2 . . ?
C0 N0AA Cr02 117.2(10) . . ?
C0 N0AA H0AA 108.0 . . ?
C0 N0AA H0AB 108.0 . . ?
N0AA C0 H0A 108.7 . . ?
N0AA C0 H0B 108.7 . . ?
H0A C0 H0B 107.6 . . ?
C0AA C0 N0AA 114.2(14) . . ?
C0AA C0 H0A 108.7 . . ?
C0AA C0 H0B 108.7 . . ?
C0 C0AA H0AC 108.2 . . ?
C0 C0AA H0AD 108.2 . . ?
C0 C0AA C1AA 116.3(14) . . ?
H0AC C0AA H0AD 107.4 . . ?
C1AA C0AA H0AC 108.2 . . ?
C1AA C0AA H0AD 108.2 . . ?
C0AA C1AA H1AA 109.3 . . ?
C0AA C1AA H1AB 109.3 . . ?
C0AA C1AA N1AA 111.5(12) . . ?
H1AA C1AA H1AB 108.0 . . ?
N1AA C1AA H1AA 109.3 . . ?
N1AA C1AA H1AB 109.3 . . ?
Cr02 N1AA H1AC 107.1 . . ?
Cr02 N1AA H1AD 107.1 . . ?
C1AA N1AA Cr02 120.8(10) . . ?
C1AA N1AA H1AC 107.1 . . ?
C1AA N1AA H1AD 107.1 . . ?
H1AC N1AA H1AD 106.8 . . ?
Cr02 N00V H00Q 107.8 . . ?
Cr02 N00V H00R 107.8 . . ?
H00Q N00V H00R 107.2 . . ?
C5AA N00V Cr02 117.8(11) . . ?
C5AA N00V H00Q 107.8 . . ?
C5AA N00V H00R 107.8 . . ?
N00V C5AA H5AA 109.3 . . ?
N00V C5AA H5AB 109.3 . . ?
N00V C5AA C00C 111.6(12) . . ?
H5AA C5AA H5AB 108.0 . . ?
C00C C5AA H5AA 109.3 . . ?
C00C C5AA H5AB 109.3 . . ?
C5AA C00C H00S 109.6 . . ?
C5AA C00C H00T 109.6 . . ?
H00S C00C H00T 108.1 . . ?
C2AA C00C C5AA 110.4(13) . . ?
C2AA C00C H00S 109.6 . . ?
C2AA C00C H00T 109.6 . . ?
C00C C2AA H2AA 109.4 . . ?
C00C C2AA H2AB 109.4 . . ?
H2AA C2AA H2AB 108.0 . . ?
N2AA C2AA C00C 111.3(12) . . ?
N2AA C2AA H2AA 109.4 . . ?
N2AA C2AA H2AB 109.4 . . ?
Cr02 N2AA H2AC 107.1 . . ?
Cr02 N2AA H2AD 107.1 . . ?
C2AA N2AA Cr02 120.9(10) . . ?
C2AA N2AA H2AC 107.1 . . ?
C2AA N2AA H2AD 107.1 . . ?
H2AC N2AA H2AD 106.8 . . ?
Cr02 N3AA H3AA 107.1 . . ?
Cr02 N3AA H3AB 107.1 . . ?
H3AA N3AA H3AB 106.8 . . ?
C3 N3AA Cr02 121.1(7) . . ?
C3 N3AA H3AA 107.1 . . ?
C3 N3AA H3AB 107.1 . . ?
N3AA C3 H3A 109.2 . . ?
N3AA C3 H3B 109.2 . . ?
N3AA C3 C3AA 112.1(10) . . ?
H3A C3 H3B 107.9 . . ?
C3AA C3 H3A 109.2 . . ?
C3AA C3 H3B 109.2 . . ?
C3 C3AA H3AC 108.7 . . ?
C3 C3AA H3AD 108.7 . . ?
H3AC C3AA H3AD 107.6 . . ?
C4AA C3AA C3 114.2(12) . . ?
C4AA C3AA H3AC 108.7 . . ?
C4AA C3AA H3AD 108.7 . . ?
C3AA C4AA H4AA 108.9 . . ?
C3AA C4AA H4AB 108.9 . . ?
H4AA C4AA H4AB 107.7 . . ?
N4AA C4AA C3AA 113.4(10) . . ?
N4AA C4AA H4AA 108.9 . . ?
N4AA C4AA H4AB 108.9 . . ?
Cr02 N4AA H4AC 107.3 . . ?
Cr02 N4AA H4AD 107.3 . . ?
C4AA N4AA Cr02 120.2(7) . . ?
C4AA N4AA H4AC 107.3 . . ?
C4AA N4AA H4AD 107.3 . . ?
H4AC N4AA H4AD 106.9 . . ?
C2 O1A H1AE 109.5 . . ?
O1A C2 H2A 111.1 . . ?
O1A C2 H2B 111.1 . . ?
O1A C2 C7AC 103(2) . . ?
H2A C2 H2B 109.1 . . ?
C7AC C2 H2A 111.1 . . ?
C7AC C2 H2B 111.1 . . ?
N009 C00U H8 109.4 . . ?
N009 C00U HO 109.4 . . ?
H8 C00U HO 108.0 . . ?
C6AB C00U N009 111.3(16) . . ?
C6AB C00U H8 109.4 . . ?
C6AB C00U HO 109.4 . . ?
C00U C6AB H6AC 108.4 . . ?
C00U C6AB H6AD 108.4 . . ?
C00U C6AB C1 115.5(16) . . ?
H6AC C6AB H6AD 107.5 . . ?
C1 C6AB H6AC 108.4 . . ?
C1 C6AB H6AD 108.4 . . ?
C6AB C1 H1A 108.4 . . ?
C6AB C1 H1B 108.4 . . ?
C6AB C1 N1 115.6(14) . . ?
H1A C1 H1B 107.4 . . ?
N1 C1 H1A 108.4 . . ?
N1 C1 H1B 108.4 . . ?
Cr01 N1 H1C 106.2 . . ?
Cr01 N1 H1D 106.2 . . ?
C1 N1 Cr01 124.6(12) . . ?
C1 N1 H1C 106.2 . . ?
C1 N1 H1D 106.2 . . ?
H1C N1 H1D 106.4 . . ?
N00K C00N H9 109.8 . . ?
N00K C00N HP 109.8 . . ?
N00K C00N C4 109.2(14) . . ?
H9 C00N HP 108.3 . . ?
C4 C00N H9 109.8 . . ?
C4 C00N HP 109.8 . . ?
C00N C4 H4A 108.8 . . ?
C00N C4 H4B 108.8 . . ?
C00N C4 C5 113.7(16) . . ?
H4A C4 H4B 107.7 . . ?
C5 C4 H4A 108.8 . . ?
C5 C4 H4B 108.8 . . ?
C4 C5 H5A 109.3 . . ?
C4 C5 H5B 109.3 . . ?
H5A C5 H5B 108.0 . . ?
N00R C5 C4 111.5(16) . . ?
N00R C5 H5A 109.3 . . ?
N00R C5 H5B 109.3 . . ?
Cr01 N00R H10 107.3 . . ?
Cr01 N00R HQ 107.3 . . ?
C5 N00R Cr01 119.9(11) . . ?
C5 N00R H10 107.3 . . ?
C5 N00R HQ 107.3 . . ?
H10 N00R HQ 106.9 . . ?
H14 O00B HR 104.7 . . ?
C2 C7AC H7AA 109.5 . . ?
C2 C7AC H7AB 109.5 . . ?
C2 C7AC H7AC 109.5 . . ?
H7AA C7AC H7AB 109.5 . . ?
H7AA C7AC H7AC 109.5 . . ?
H7AB C7AC H7AC 109.5 . . ?
C2A O1B H1BA 109.5 . . ?
O1B C2A H2AF 105.8 . . ?
O1B C2A H2AE 105.8 . . ?
O1B C2A C7AD 126(4) . . ?
H2AF C2A H2AE 106.2 . . ?
C7AD C2A H2AF 105.8 . . ?
C7AD C2A H2AE 105.8 . . ?
C2A C7AD H7AD 109.5 . . ?
C2A C7AD H7AE 109.5 . . ?
C2A C7AD H7AF 109.5 . . ?
H7AD C7AD H7AE 109.5 . . ?
H7AD C7AD H7AF 109.5 . . ?
H7AE C7AD H7AF 109.5 . . ?

loop_
_geom_bond_atom_site_label_1
_geom_bond_atom_site_label_2
_geom_bond_distance
_geom_bond_site_symmetry_2
_geom_bond_publ_flag
Cr01 N009 2.098(7) . ?
Cr01 N00C 2.096(7) . ?
Cr01 N00I 2.078(7) . ?
Cr01 N00J 2.138(16) . ?
Cr01 N00K 2.089(7) . ?
Cr01 N00Q 2.044(17) . ?
Cr01 N1 2.079(17) . ?
Cr01 N00R 2.143(15) . ?
Cr02 N00D 2.35(3) . ?
Cr02 N00E 1.930(17) . ?
Cr02 N00H 2.207(17) . ?
Cr02 N00U 2.18(2) . ?
Cr02 N0AA 2.195(15) . ?
Cr02 N1AA 2.029(13) . ?
Cr02 N00V 2.074(13) . ?
Cr02 N2AA 1.971(17) . ?
Cr02 N3AA 2.117(8) . ?
Cr02 N4AA 2.105(10) . ?
N009 H00U 0.9100 . ?
N009 H00V 0.9100 . ?
N009 H00W 0.9100 . ?
N009 H00X 0.9100 . ?
N009 C00T 1.52(2) . ?
N009 C00U 1.51(2) . ?
C00B H00A 0.9900 . ?
C00B H00B 0.9900 . ?
C00B C00V 1.49(4) . ?
C00B C010 1.50(4) . ?
N00C H00Y 0.9100 . ?
N00C H 0.9100 . ?
N00C C00L 1.497(11) . ?
N00D H00C 0.9100 . ?
N00D H00D 0.9100 . ?
N00D C00V 1.46(3) . ?
N00E H00E 0.9100 . ?
N00E H00F 0.9100 . ?
N00E C019 1.53(3) . ?
N00H H00G 0.9100 . ?
N00H H00H 0.9100 . ?
N00H C00W 1.48(3) . ?
N00I H00Z 0.9100 . ?
N00I HA 0.9100 . ?
N00I C00R 1.514(12) . ?
N00J H00 0.9100 . ?
N00J HB 0.9100 . ?
N00J C012 1.47(2) . ?
N00K H1 0.9100 . ?
N00K HC 0.9100 . ?
N00K HD 0.9100 . ?
N00K HE 0.9100 . ?
N00K C00M 1.56(2) . ?
N00K C00N 1.453(18) . ?
C00L H2 0.9900 . ?
C00L HF 0.9900 . ?
C00L C00Z 1.545(14) . ?
C00M H3 0.9900 . ?
C00M HG 0.9900 . ?
C00M C016 1.46(3) . ?
O00N H11 0.8701 . ?
O00N HH 0.8717 . ?
O00O H12 0.8691 . ?
O00O HI 0.8698 . ?
O00P H13 0.8686 . ?
O00P HJ 0.8709 . ?
N00Q H4 0.9100 . ?
N00Q HK 0.9100 . ?
N00Q C014 1.57(3) . ?
C00R H5 0.9900 . ?
C00R HL 0.9900 . ?
C00R C00Z 1.474(15) . ?
C00T H6 0.9900 . ?
C00T HM 0.9900 . ?
C00T C6AA 1.49(3) . ?
N00U H00I 0.9100 . ?
N00U H00J 0.9100 . ?
N00U C010 1.46(3) . ?
C00V H00K 0.9900 . ?
C00V H00L 0.9900 . ?
C00W H00M 0.9900 . ?
C00W H00N 0.9900 . ?
C00W C00X 1.53(3) . ?
C00X H00O 0.9900 . ?
C00X H00P 0.9900 . ?
C00X C019 1.52(3) . ?
C00Z H7 0.9900 . ?
C00Z HN 0.9900 . ?
C010 H01A 0.9900 . ?
C010 H01B 0.9900 . ?
C012 H01E 0.9900 . ?
C012 H01F 0.9900 . ?
C012 C6AA 1.49(2) . ?
C014 H01G 0.9900 . ?
C014 H01H 0.9900 . ?
C014 C016 1.53(3) . ?
O0AA H0AE 0.8706 . ?
O0AA H0AF 0.8693 . ?
C016 H01I 0.9900 . ?
C016 H01J 0.9900 . ?
C019 H01C 0.9900 . ?
C019 H01D 0.9900 . ?
C6AA H6AA 0.9900 . ?
C6AA H6AB 0.9900 . ?
N0AA H0AA 0.9100 . ?
N0AA H0AB 0.9100 . ?
N0AA C0 1.52(2) . ?
C0 H0A 0.9900 . ?
C0 H0B 0.9900 . ?
C0 C0AA 1.46(2) . ?
C0AA H0AC 0.9900 . ?
C0AA H0AD 0.9900 . ?
C0AA C1AA 1.50(2) . ?
C1AA H1AA 0.9900 . ?
C1AA H1AB 0.9900 . ?
C1AA N1AA 1.54(2) . ?
N1AA H1AC 0.9100 . ?
N1AA H1AD 0.9100 . ?
N00V H00Q 0.9100 . ?
N00V H00R 0.9100 . ?
N00V C5AA 1.45(2) . ?
C5AA H5AA 0.9900 . ?
C5AA H5AB 0.9900 . ?
C5AA C00C 1.58(2) . ?
C00C H00S 0.9900 . ?
C00C H00T 0.9900 . ?
C00C C2AA 1.56(2) . ?
C2AA H2AA 0.9900 . ?
C2AA H2AB 0.9900 . ?
C2AA N2AA 1.49(2) . ?
N2AA H2AC 0.9100 . ?
N2AA H2AD 0.9100 . ?
N3AA H3AA 0.9100 . ?
N3AA H3AB 0.9100 . ?
N3AA C3 1.444(15) . ?
C3 H3A 0.9900 . ?
C3 H3B 0.9900 . ?
C3 C3AA 1.568(18) . ?
C3AA H3AC 0.9900 . ?
C3AA H3AD 0.9900 . ?
C3AA C4AA 1.48(2) . ?
C4AA H4AA 0.9900 . ?
C4AA H4AB 0.9900 . ?
C4AA N4AA 1.449(17) . ?
N4AA H4AC 0.9100 . ?
N4AA H4AD 0.9100 . ?
O1A H1AE 0.8400 . ?
O1A C2 1.454(13) . ?
C2 H2A 0.9900 . ?
C2 H2B 0.9900 . ?
C2 C7AC 1.48(2) . ?
C00U H8 0.9900 . ?
C00U HO 0.9900 . ?
C00U C6AB 1.44(3) . ?
C6AB H6AC 0.9900 . ?
C6AB H6AD 0.9900 . ?
C6AB C1 1.46(2) . ?
C1 H1A 0.9900 . ?
C1 H1B 0.9900 . ?
C1 N1 1.49(2) . ?
N1 H1C 0.9100 . ?
N1 H1D 0.9100 . ?
C00N H9 0.9900 . ?
C00N HP 0.9900 . ?
C00N C4 1.53(3) . ?
C4 H4A 0.9900 . ?
C4 H4B 0.9900 . ?
C4 C5 1.55(3) . ?
C5 H5A 0.9900 . ?
C5 H5B 0.9900 . ?
C5 N00R 1.46(3) . ?
N00R H10 0.9100 . ?
N00R HQ 0.9100 . ?
O00B H14 0.8687 . ?
O00B HR 0.8683 . ?
C7AC H7AA 0.9800 . ?
C7AC H7AB 0.9800 . ?
C7AC H7AC 0.9800 . ?
O1B H1BA 0.8400 . ?
O1B C2A 1.463(19) . ?
C2A H2AF 0.9900 . ?
C2A H2AE 0.9900 . ?
C2A C7AD 1.52(2) . ?
C7AD H7AD 0.9800 . ?
C7AD H7AE 0.9800 . ?
C7AD H7AF 0.9800 . ?

loop_
_geom_hbond_atom_site_label_D
_geom_hbond_atom_site_label_H
_geom_hbond_atom_site_label_A
_geom_hbond_distance_DH
_geom_hbond_distance_HA
_geom_hbond_distance_DA
_geom_hbond_angle_DHA
_geom_hbond_site_symmetry_A
_geom_hbond_publ_flag
N00H H00G O0AA 0.91 2.19 2.69(2) 114.6 . yes

loop_
_geom_torsion_atom_site_label_1
_geom_torsion_atom_site_label_2
_geom_torsion_atom_site_label_3
_geom_torsion_atom_site_label_4
_geom_torsion
_geom_torsion_site_symmetry_1
_geom_torsion_site_symmetry_2
_geom_torsion_site_symmetry_3
_geom_torsion_site_symmetry_4
_geom_torsion_publ_flag
Cr01 N009 C00T C6AA 51(2) . . . . ?
Cr01 N009 C00U C6AB 58.0(17) . . . . ?
Cr01 N00C C00L C00Z -54.2(11) . . . . ?
Cr01 N00I C00R C00Z 53.7(10) . . . . ?
Cr01 N00J C012 C6AA -47(2) . . . . ?
Cr01 N00K C00M C016 -51.2(18) . . . . ?
Cr01 N00K C00N C4 -57.9(15) . . . . ?
Cr01 N00Q C014 C016 66(2) . . . . ?
Cr02 N00D C00V C00B 44(3) . . . . ?
Cr02 N00E C019 C00X 52(2) . . . . ?
Cr02 N00H C00W C00X -55(2) . . . . ?
Cr02 N00U C010 C00B -56(3) . . . . ?
Cr02 N0AA C0 C0AA 51.2(16) . . . . ?
Cr02 N00V C5AA C00C -55.9(15) . . . . ?
Cr02 N3AA C3 C3AA -52.0(13) . . . . ?
N009 C00T C6AA C012 -70(2) . . . . ?
N009 C00U C6AB C1 -73(2) . . . . ?
N00C C00L C00Z C00R 72.6(12) . . . . ?
N00H C00W C00X C019 70(2) . . . . ?
N00I C00R C00Z C00L -71.4(11) . . . . ?
N00J C012 C6AA C00T 66(2) . . . . ?
N00K C00M C016 C014 68(2) . . . . ?
N00K C00N C4 C5 69.6(19) . . . . ?
N00Q C014 C016 C00M -72(2) . . . . ?
C00V C00B C010 N00U 70(3) . . . . ?
C00W C00X C019 N00E -64(2) . . . . ?
C010 C00B C00V N00D -64(3) . . . . ?
N0AA C0 C0AA C1AA -69.4(18) . . . . ?
C0 C0AA C1AA N1AA 70.2(17) . . . . ?
C0AA C1AA N1AA Cr02 -56.6(15) . . . . ?
N00V C5AA C00C C2AA 73.3(16) . . . . ?
C5AA C00C C2AA N2AA -70.5(17) . . . . ?
C00C C2AA N2AA Cr02 54.0(17) . . . . ?
N3AA C3 C3AA C4AA 68.6(14) . . . . ?
C3 C3AA C4AA N4AA -70.4(13) . . . . ?
C3AA C4AA N4AA Cr02 55.0(12) . . . . ?
C00U C6AB C1 N1 63(2) . . . . ?
C6AB C1 N1 Cr01 -39(2) . . . . ?
C00N C4 C5 N00R -72(2) . . . . ?
C4 C5 N00R Cr01 57(2) . . . . ?

loop_
_twin_individual_id
_twin_individual_mass_fraction_refined
1 0.52(6)
2 0.48(6)
